data_2108587
loop_
_publ_author_name
'Malinska, Maura'
'Kieliszek, Aleksandra'
'Kozio\/l, Anna E.'
'Miros\/law, Barbara'
'Wo\'zniak, Krzysztof'

_publ_section_title
;
 Interplay between packing, dimer interaction energy and morphology in a
 series of tricyclic imide crystals
;
_journal_issue 2
_journal_name_full 'Acta Crystallographica Section B'
_journal_page_first
;
;
_journal_paper_doi 10.1107/S2052520620001304
_journal_volume 76
_journal_year 2020
_chemical_formula_moiety 'C9 H9 N O4'
_chemical_formula_sum 'C9 H9 N O4'
_chemical_formula_weight 195.164
_space_group_crystal_system monoclinic
_space_group_IT_number 14
_space_group_name_Hall '-P 2yn'
_space_group_name_H-M_alt 'P 1 21/n 1'
_atom_sites_solution_hydrogens difmap
_atom_sites_solution_primary direct
_atom_sites_solution_secondary difmap
_audit_creation_method 'MoPro v15.10 rev. 1113'
_cell_angle_alpha 90
_cell_angle_beta 99.977(4)
_cell_angle_gamma 90
_cell_formula_units_Z 8
_cell_length_a 11.6065(4)
_cell_length_b 7.3059(3)
_cell_length_c 20.0511(8)
_cell_measurement_reflns_used 3424
_cell_measurement_temperature 100.0(2)
_cell_measurement_theta_max 29.1740
_cell_measurement_theta_min 2.2120
_cell_volume 1674.54(11)
_computing_structure_refinement 'MoPro (J. Appl. Cryst. 2005, 38, 38-54)'
_diffrn_ambient_environment N~2~
_diffrn_ambient_temperature 100.0(2)
_diffrn_detector 'CCD plate'
_diffrn_detector_area_resol_mean 16.0026
_diffrn_detector_type Eos
_diffrn_measured_fraction_theta_full 0.997
_diffrn_measured_fraction_theta_max 0.959
_diffrn_measurement_device 'four-circle diffractometer'
_diffrn_measurement_device_type 'SuperNova, Single source at offset, Eos'
_diffrn_radiation_source 'fine-focus sealed tube'
_diffrn_radiation_type MoK\a
_diffrn_radiation_wavelength 0.71073
_diffrn_reflns_av_R_equivalents 0.0291
_diffrn_reflns_av_sigmaI/netI 0.06003
_diffrn_reflns_limit_h_max 14
_diffrn_reflns_limit_h_min -15
_diffrn_reflns_limit_k_max 9
_diffrn_reflns_limit_k_min 0
_diffrn_reflns_limit_l_max 26
_diffrn_reflns_limit_l_min 0
_diffrn_reflns_number 9481
_diffrn_reflns_theta_full 26.91
_diffrn_reflns_theta_max 28.28
_diffrn_reflns_theta_min 1.90
_exptl_absorpt_coefficient_mu 0.124
_exptl_absorpt_correction_T_max 1.00000
_exptl_absorpt_correction_T_min 0.64720
_exptl_absorpt_correction_type multi-scan
_exptl_absorpt_process_details
;
CrysAlisPro 1.171.38.43c (Rigaku Oxford Diffraction, 2015)
Empirical absorption correction using spherical harmonics,
 implemented in SCALE3 ABSPACK scaling algorithm.
;
_exptl_crystal_colour colorless
_exptl_crystal_density_diffrn 1.549
_exptl_crystal_density_method 'not measured'
_exptl_crystal_description block
_exptl_crystal_F_000 816
_exptl_crystal_size_max 0.3
_exptl_crystal_size_mid 0.2
_exptl_crystal_size_min 0.1
_refine_ls_extinction_method none
_refine_ls_goodness_of_fit_ref 1.869
_refine_ls_hydrogen_treatment refall
_refine_ls_matrix_type full
_refine_ls_number_parameters 325
_refine_ls_number_reflns 3786
_refine_ls_number_restraints 36
_refine_ls_restrained_S_all 0.474
_refine_ls_R_factor_all 0.0534
_refine_ls_R_factor_gt 0.0359
_refine_ls_shift/su_max -0.001
_refine_ls_shift/su_mean 0.000
_refine_ls_structure_factor_coef Fsqd
_refine_ls_weighting_scheme sigma
_refine_ls_wR_factor_gt 0.0623
_refine_ls_wR_factor_ref 0.2423
_reflns_number_gt 2994
_reflns_number_total 3787
_reflns_threshold_expression I>2.0\s(I)
_cod_data_source_file dk5079sup1.cif
_cod_data_source_block P9_5
_cod_depositor_comments
;

2022-12-20
Z value and formula fixed to values more according to usual
chemical conventions.                 miguel
;
_cod_original_formula_sum 'C18 H18 N2 O8'
_cod_original_formula_weight 390.328
_cod_original_formula_moiety 'C18 H18 N2 O8'
_cod_original_formula_units_Z 4
_cod_original_cell_volume 1674.55(12)
_cod_database_code 2108587

loop_
_symmetry_equiv_pos_as_xyz
'x, y, z'
'-x+1/2, y+1/2, -z+1/2'
'-x, -y, -z'
'x+1/2, -y+1/2, z+1/2'

loop_
_atom_site_type_symbol
_atom_site_label
_atom_site_fract_x
_atom_site_fract_y
_atom_site_fract_z
_atom_site_U_iso_or_equiv
_atom_site_adp_type
_atom_site_occupancy
_atom_site_calc_flag
_atom_site_refinement_flags_posn
_atom_site_refinement_flags_adp
_atom_site_disorder_assembly
_atom_site_disorder_group
O O3 0.59672(8) 0.55483(16) 0.38585(5) 0.00917(14) Uani 1 d . . . .
O O2A 0.69046(8) 0.40865(16) 0.52946(5) 0.01110(15) Uani 1 d . . . .
O O3A 0.80527(8) 0.81940(16) 0.64303(5) 0.01036(14) Uani 1 d . . . .
O O4A 0.96586(8) 0.46812(16) 0.56478(5) 0.01269(14) Uani 1 d . . . .
O O4 0.81961(8) 0.34628(17) 0.42738(5) 0.01211(15) Uani 1 d . . . .
H H4 0.7808(7) 0.366(3) 0.4659(3) 0.0179(2) Uiso 1 d D . . .
O O1 0.29555(8) 0.62535(17) 0.29486(5) 0.01607(16) Uani 1 d . . . .
O O1A 0.50087(8) 0.92397(17) 0.57640(5) 0.01457(15) Uani 1 d . . . .
O O2 0.52856(9) 0.14362(17) 0.26124(5) 0.01627(15) Uani 1 d . . . .
N N1A 0.57603(10) 0.6449(2) 0.55434(6) 0.01110(17) Uani 1 d . . . .
H H1A 0.5090(6) 0.5679(13) 0.5673(6) 0.0170(2) Uiso 1 d D . . .
N N1 0.39090(10) 0.3592(2) 0.27679(7) 0.01337(18) Uani 1 d . . . .
H H1 0.3203(6) 0.2722(11) 0.2736(9) 0.0199(2) Uiso 1 d D . . .
C C2A 0.67620(12) 0.5718(2) 0.53717(7) 0.0094(2) Uani 1 d . . . .
C C4 0.67142(11) 0.4835(2) 0.34126(7) 0.0086(2) Uani 1 d . . . .
C C4A 0.86408(11) 0.7365(2) 0.59296(7) 0.00844(19) Uani 1 d . . . .
C C2 0.50159(12) 0.3007(3) 0.26930(7) 0.0117(2) Uani 1 d . . . .
C C3 0.58092(12) 0.4676(2) 0.27301(7) 0.0103(2) Uani 1 d . . . .
H H3 0.6231(7) 0.467(2) 0.2280(3) 0.01239(15) Uiso 1 d D . . .
C C1A 0.57802(12) 0.8338(2) 0.55919(7) 0.0106(2) Uani 1 d . . . .
C C7A 0.77008(12) 0.9848(2) 0.60591(8) 0.0117(2) Uani 1 d . . . .
H H7A 0.7238(8) 1.0813(11) 0.6339(4) 0.01374(17) Uiso 1 d D . . .
C C5A 0.94113(12) 0.8927(2) 0.57614(8) 0.0129(2) Uani 1 d . . . .
H H5A 1.0199(5) 0.866(2) 0.5557(5) 0.01532(18) Uiso 1 d D . . .
C C5 0.74497(12) 0.6506(3) 0.33164(8) 0.0125(2) Uani 1 d . . . .
H H5 0.8290(4) 0.638(2) 0.3156(5) 0.01514(18) Uiso 1 d D . . .
C C8A 0.69238(11) 0.9028(2) 0.54145(7) 0.0106(2) Uani 1 d . . . .
H H8A 0.6733(12) 1.0002(10) 0.4992(3) 0.01258(15) Uiso 1 d D . . .
C C9 0.73355(12) 0.3112(2) 0.36934(8) 0.0112(2) Uani 1 d . . . .
H H9A 0.6698(6) 0.2118(11) 0.3810(6) 0.01359(16) Uiso 1 d D . . .
H H9B 0.7784(7) 0.2531(16) 0.3307(3) 0.01359(16) Uiso 1 d D . . .
C C3A 0.76068(12) 0.7264(2) 0.53040(7) 0.0097(2) Uani 1 d . . . .
H H3A 0.7936(8) 0.713(2) 0.4824(3) 0.01166(14) Uiso 1 d D . . .
C C1 0.38257(12) 0.5466(2) 0.28446(7) 0.0116(2) Uani 1 d . . . .
C C9A 0.92238(12) 0.5575(2) 0.61758(7) 0.0105(2) Uani 1 d . . . .
H H9AA 0.9917(6) 0.583(2) 0.6607(3) 0.01242(15) Uiso 1 d D . . .
H H9AB 0.8610(6) 0.4670(12) 0.6369(5) 0.01242(15) Uiso 1 d D . . .
C C8 0.50002(12) 0.6320(2) 0.27952(7) 0.0110(2) Uani 1 d . . . .
H H8 0.4877(12) 0.7318(10) 0.2379(3) 0.01327(16) Uiso 1 d D . . .
C C7 0.55964(12) 0.7179(2) 0.34743(8) 0.0114(2) Uani 1 d . . . .
H H7 0.5039(7) 0.8072(12) 0.3723(5) 0.01348(16) Uiso 1 d D . . .
C C6A 0.88315(13) 1.0467(3) 0.58460(8) 0.0147(2) Uani 1 d . . . .
H H6A 0.9039(11) 1.1870(6) 0.5741(7) 0.0175(2) Uiso 1 d D . . .
C C6 0.67533(13) 0.7954(2) 0.33522(8) 0.0155(2) Uani 1 d . . . .
H H6 0.6889(12) 0.9398(5) 0.3274(8) 0.0184(2) Uiso 1 d D . . .
H H4A 1.0394(5) 0.5272(15) 0.5612(7) 0.0193(2) Uiso 1 d D . . .

loop_
_atom_site_aniso_label
_atom_site_aniso_U_11
_atom_site_aniso_U_22
_atom_site_aniso_U_33
_atom_site_aniso_U_12
_atom_site_aniso_U_13
_atom_site_aniso_U_23
O3 0.0084(4) 0.0108(6) 0.0083(5) 0.0000(5) 0.0012(4) -0.0013(5)
O2A 0.0096(5) 0.0098(6) 0.0145(5) -0.0013(5) 0.0036(4) -0.0017(5)
O3A 0.0101(5) 0.0112(6) 0.0095(5) 0.0002(5) 0.0011(4) -0.0010(5)
O4A 0.0119(5) 0.0089(6) 0.0178(6) 0.0002(5) 0.0040(4) -0.0011(5)
O4 0.0084(4) 0.0138(7) 0.0138(5) 0.0022(5) 0.0007(4) 0.0003(5)
O1 0.0099(5) 0.0185(7) 0.0204(6) 0.0037(5) 0.0043(4) 0.0025(6)
O1A 0.0105(5) 0.0146(7) 0.0192(6) 0.0022(5) 0.0042(4) -0.0034(5)
O2 0.0141(5) 0.0124(7) 0.0214(6) -0.0002(5) 0.0004(4) -0.0063(6)
N1A 0.0086(5) 0.0104(8) 0.0149(7) -0.0009(6) 0.0039(5) -0.0015(7)
N1 0.0083(5) 0.0146(8) 0.0168(7) -0.0012(6) 0.0011(5) -0.0008(7)
C2A 0.0078(6) 0.0112(9) 0.0094(7) 0.0005(7) 0.0022(5) -0.0022(7)
C4 0.0079(6) 0.0088(9) 0.0096(7) -0.0002(7) 0.0029(5) -0.0020(7)
C4A 0.0073(6) 0.0087(9) 0.0090(7) 0.0005(6) 0.0006(5) -0.0012(7)
C2 0.0092(6) 0.0127(10) 0.0128(7) -0.0000(7) 0.0005(5) -0.0028(7)
C3 0.0099(6) 0.0105(9) 0.0105(7) -0.0002(7) 0.0021(5) 0.0004(7)
C1A 0.0085(6) 0.0115(9) 0.0115(7) 0.0023(7) 0.0010(5) -0.0005(7)
C7A 0.0107(7) 0.0094(9) 0.0142(8) 0.0003(7) 0.0003(6) -0.0013(7)
C5A 0.0085(6) 0.0098(9) 0.0199(8) -0.0010(7) 0.0007(6) -0.0000(8)
C5 0.0102(6) 0.0094(9) 0.0182(8) -0.0007(7) 0.0031(6) 0.0008(8)
C8A 0.0101(6) 0.0093(9) 0.0120(8) 0.0007(7) 0.0006(6) 0.0009(7)
C9 0.0090(6) 0.0087(9) 0.0162(8) 0.0017(7) 0.0028(6) 0.0007(7)
C3A 0.0074(6) 0.0104(9) 0.0114(7) 0.0019(6) 0.0019(5) 0.0005(7)
C1 0.0098(7) 0.0135(9) 0.0114(7) 0.0005(7) 0.0010(5) 0.0019(8)
C9A 0.0096(6) 0.0090(9) 0.0124(7) 0.0012(7) 0.0007(5) 0.0009(8)
C8 0.0099(6) 0.0115(9) 0.0118(7) 0.0011(7) 0.0020(6) 0.0019(7)
C7 0.0109(7) 0.0065(9) 0.0162(8) 0.0012(7) 0.0008(6) -0.0009(7)
C6A 0.0106(7) 0.0082(9) 0.0249(8) 0.0010(7) 0.0016(6) -0.0000(8)
C6 0.0138(7) 0.0089(9) 0.0232(9) 0.0002(7) 0.0016(6) 0.0014(8)

loop_
_atom_type_symbol
_atom_type_description
_atom_type_scat_dispersion_real
_atom_type_scat_dispersion_imag
_atom_type_scat_source
C C 0.0033 0.0016 'Clementi & Roetti 1974. Atomic Data & Nuclear Data Tables. 14, 177'
H H 0.0000 0.0000 'Clementi & Roetti 1974. Atomic Data & Nuclear Data Tables. 14, 177'
N N 0.0061 0.0033 'Clementi & Roetti 1974. Atomic Data & Nuclear Data Tables. 14, 177'
O O 0.0106 0.0060 'Clementi & Roetti 1974. Atomic Data & Nuclear Data Tables. 14, 177'

loop_
_geom_angle_atom_site_label_1
_geom_angle_atom_site_label_2
_geom_angle_atom_site_label_3
_geom_angle
_geom_angle_site_symmetry_1
_geom_angle_site_symmetry_2
_geom_angle_site_symmetry_3
_geom_angle_publ_flag
C4 O3 C7 97.04(11) . . . ?
C4A O3A C7A 96.82(11) . . . ?
C9A O4A H4A 106.5(9) . . . ?
C9 O4 H4 108.8(6) . . . ?
C2A N1A C1A 113.60(13) . . . ?
C2A N1A H1A 124.0(6) . . . ?
C1A N1A H1A 122.1(6) . . . ?
C1 N1 C2 113.64(13) . . . ?
C1 N1 H1 123.2(5) . . . ?
C2 N1 H1 123.0(5) . . . ?
O2A C2A N1A 123.46(13) . . . ?
O2A C2A C3A 127.84(13) . . . ?
N1A C2A C3A 108.69(12) . . . ?
O3 C4 C9 111.62(11) . . . ?
O3 C4 C3 100.51(10) . . . ?
O3 C4 C5 101.49(11) . . . ?
C9 C4 C3 117.68(11) . . . ?
C9 C4 C5 118.30(12) . . . ?
C3 C4 C5 104.67(11) . . . ?
O3A C4A C9A 111.97(11) . . . ?
O3A C4A C3A 100.75(10) . . . ?
O3A C4A C5A 101.93(11) . . . ?
C9A C4A C3A 116.92(11) . . . ?
C9A C4A C5A 118.19(12) . . . ?
C3A C4A C5A 104.70(11) . . . ?
O2 C2 N1 125.00(13) . . . ?
O2 C2 C3 126.80(14) . . . ?
N1 C2 C3 108.19(12) . . . ?
C2 C3 C4 114.07(11) . . . ?
C2 C3 C8 104.80(12) . . . ?
C2 C3 H3 108.1(8) . . . ?
C4 C3 C8 101.08(11) . . . ?
C4 C3 H3 112.8(4) . . . ?
C8 C3 H3 115.8(8) . . . ?
O1A C1A N1A 124.03(13) . . . ?
O1A C1A C8A 127.33(12) . . . ?
N1A C1A C8A 108.62(12) . . . ?
O3A C7A C8A 100.18(11) . . . ?
O3A C7A C6A 102.34(11) . . . ?
O3A C7A H7A 113.2(5) . . . ?
C8A C7A C6A 106.55(11) . . . ?
C8A C7A H7A 114.0(5) . . . ?
C6A C7A H7A 118.4(5) . . . ?
C4A C5A C6A 105.94(13) . . . ?
C4A C5A H5A 121.2(7) . . . ?
C6A C5A H5A 132.4(7) . . . ?
C4 C5 C6 105.63(14) . . . ?
C4 C5 H5 121.7(8) . . . ?
C6 C5 H5 131.7(7) . . . ?
C1A C8A C7A 109.65(11) . . . ?
C1A C8A C3A 104.30(12) . . . ?
C1A C8A H8A 109.2(7) . . . ?
C7A C8A C3A 101.62(11) . . . ?
C7A C8A H8A 113.5(5) . . . ?
C3A C8A H8A 117.9(6) . . . ?
O4 C9 C4 112.20(11) . . . ?
O4 C9 H9A 110.6(6) . . . ?
O4 C9 H9B 107.3(5) . . . ?
C4 C9 H9A 109.7(5) . . . ?
C4 C9 H9B 108.3(6) . . . ?
H9A C9 H9B 108.5(9) . . . ?
C2A C3A C4A 112.19(11) . . . ?
C2A C3A C8A 104.59(12) . . . ?
C2A C3A H3A 110.0(8) . . . ?
C4A C3A C8A 100.63(11) . . . ?
C4A C3A H3A 111.6(5) . . . ?
C8A C3A H3A 117.5(7) . . . ?
O1 C1 N1 124.47(13) . . . ?
O1 C1 C8 126.93(12) . . . ?
N1 C1 C8 108.58(13) . . . ?
O4A C9A C4A 110.66(12) . . . ?
O4A C9A H9AB 109.1(6) . . . ?
O4A C9A H9AA 111.4(6) . . . ?
C4A C9A H9AB 110.9(5) . . . ?
C4A C9A H9AA 109.5(8) . . . ?
H9AB C9A H9AA 105.2(8) . . . ?
C1 C8 C7 112.24(11) . . . ?
C1 C8 C3 104.59(12) . . . ?
C1 C8 H8 108.8(7) . . . ?
C7 C8 C3 101.77(11) . . . ?
C7 C8 H8 112.2(5) . . . ?
C3 C8 H8 117.0(6) . . . ?
O3 C7 C8 100.43(11) . . . ?
O3 C7 C6 101.77(11) . . . ?
O3 C7 H7 113.1(5) . . . ?
C8 C7 C6 106.42(11) . . . ?
C8 C7 H7 115.6(5) . . . ?
C6 C7 H7 117.4(5) . . . ?
C7A C6A C5A 105.29(13) . . . ?
C7A C6A H6A 124.7(6) . . . ?
C5A C6A H6A 129.7(6) . . . ?
C7 C6 C5 105.86(13) . . . ?
C7 C6 H6 122.9(7) . . . ?
C5 C6 H6 131.1(6) . . . ?

loop_
_geom_bond_atom_site_label_1
_geom_bond_atom_site_label_2
_geom_bond_distance
_geom_bond_site_symmetry_2
_geom_bond_publ_flag
O3 C4 1.4460(17) . ?
O3 C7 1.4434(19) . ?
O2A C2A 1.217(2) . ?
O3A C4A 1.4414(18) . ?
O3A C7A 1.4410(19) . ?
O4A C9A 1.4096(18) . ?
O4A H4A 0.9700(12) . ?
O4 C9 1.4194(17) . ?
O4 H4 0.9700(12) . ?
O1 C1 1.2116(18) . ?
O1A C1A 1.2093(18) . ?
O2 C2 1.208(2) . ?
N1A C2A 1.3764(18) . ?
N1A C1A 1.383(2) . ?
N1A H1A 1.0299(12) . ?
N1 C1 1.383(2) . ?
N1 C2 1.3864(19) . ?
N1 H1 1.0299(12) . ?
C2A C3A 1.517(2) . ?
C4 C9 1.511(2) . ?
C4 C3 1.5784(19) . ?
C4 C5 1.521(2) . ?
C4A C9A 1.516(2) . ?
C4A C3A 1.5804(18) . ?
C4A C5A 1.523(2) . ?
C2 C3 1.521(2) . ?
C3 C8 1.544(2) . ?
C3 H3 1.0989(12) . ?
C1A C8A 1.519(2) . ?
C7A C8A 1.562(2) . ?
C7A C6A 1.518(2) . ?
C7A H7A 1.0979(12) . ?
C5A C6A 1.337(2) . ?
C5A H5A 1.0819(12) . ?
C5 C6 1.341(2) . ?
C5 H5 1.0819(12) . ?
C8A C3A 1.549(2) . ?
C8A H8A 1.0990(12) . ?
C9 H9A 1.0909(12) . ?
C9 H9B 1.0911(12) . ?
C3A H3A 1.0989(12) . ?
C1 C8 1.518(2) . ?
C9A H9AB 1.0910(12) . ?
C9A H9AA 1.0911(12) . ?
C8 C7 1.549(2) . ?
C8 H8 1.0989(12) . ?
C7 C6 1.516(2) . ?
C7 H7 1.0978(12) . ?
C6A H6A 1.0818(12) . ?
C6 H6 1.0819(12) . ?

loop_
_geom_hbond_atom_site_label_D
_geom_hbond_atom_site_label_H
_geom_hbond_atom_site_label_A
_geom_hbond_distance_DH
_geom_hbond_distance_HA
_geom_hbond_distance_DA
_geom_hbond_angle_DHA
_geom_hbond_site_symmetry_A
C8 H8 O3A 1.0989(12) 2.617(11) 3.2530(16) 116.1(6) 4_464
N1 H1 O1 1.0299(12) 2.050(11) 2.9307(16) 141.9(6) 2_545
O4 H4 O2A 0.9700(12) 1.812(2) 2.7761(14) 172.28(16) 1
O4 H4 C2A 0.9700(12) 2.523(9) 3.4059(18) 151.2(8) 1
C9A H9AA O2 1.0911(12) 2.589(12) 3.2779(19) 120.3(7) 4
C6A H6A O4A 1.0818(12) 2.195(3) 3.270(2) 172.1(2) 1_565
C6 H6 O2 1.0819(12) 2.566(12) 3.271(2) 122.0(7) 1_565
C5 H5 O2 1.0819(12) 2.448(5) 3.4751(19) 158.0(4) 2_655
N1A H1A O3 1.0299(12) 1.894(4) 2.9019(16) 165.2(4) 3_666
N1 H1 O3A 1.0299(12) 2.493(13) 3.2773(17) 132.4(7) 3_666
C9 H9A O1A 1.0909(12) 2.494(4) 3.5445(19) 161.2(3) 3_666
C9A H9AB O1 1.0910(12) 2.548(5) 3.5781(19) 157.2(4) 3_666
C8A H8A O1A 1.0990(12) 2.373(10) 3.2218(17) 132.8(5) 3_676
C7 H7 O1A 1.0978(12) 2.222(6) 3.169(2) 143.1(3) 3_676
C5A H5A O4 1.0819(12) 2.404(10) 3.2912(18) 138.2(5) 3_766
O4A H4A O4A 0.9700(12) 2.517(14) 2.882(2) 102.2(9) 3_766
O4A H4A O4 0.9700(12) 1.859(4) 2.8157(14) 168.3(4) 3_766

loop_
_geom_torsion_atom_site_label_1
_geom_torsion_atom_site_label_2
_geom_torsion_atom_site_label_3
_geom_torsion_atom_site_label_4
_geom_torsion_site_symmetry_1
_geom_torsion_site_symmetry_2
_geom_torsion_site_symmetry_3
_geom_torsion_site_symmetry_4
_geom_torsion
_geom_torsion_publ_flag
O3 C4 C9 O4 . . . . -69.7(2) ?
O3 C4 C9 H9A . . . . 54.(1) ?
O3 C4 C9 H9B . . . . 172.0(5) ?
O3 C4 C3 C2 . . . . -78.5(2) ?
O3 C4 C3 C8 . . . . 33.3(3) ?
O3 C4 C3 H3 . . . . 158.(2) ?
O3 C4 C5 C6 . . . . -31.7(4) ?
O3 C4 C5 H5 . . . . 159.(1) ?
O3 C7 C8 C1 . . . . 73.8(2) ?
O3 C7 C8 C3 . . . . -37.5(3) ?
O3 C7 C8 H8 . . . . -163.(1) ?
O3 C7 C6 C5 . . . . 31.3(4) ?
O3 C7 C6 H6 . . . . -153.(2) ?
O2A C2A N1A C1A . . . . -178.87(19) ?
O2A C2A N1A H1A . . . . 7.(1) ?
O2A C2A C3A C4A . . . . -75.3(2) ?
O2A C2A C3A C8A . . . . 176.6(2) ?
O2A C2A C3A H3A . . . . 50.(2) ?
O3A C4A C9A O4A . . . . 172.34(19) ?
O3A C4A C9A H9AB . . . . 51.(1) ?
O3A C4A C9A H9AA . . . . -64.(1) ?
O3A C4A C3A C2A . . . . -76.6(2) ?
O3A C4A C3A C8A . . . . 34.1(3) ?
O3A C4A C3A H3A . . . . 160.(2) ?
O3A C4A C5A C6A . . . . -30.8(4) ?
O3A C4A C5A H5A . . . . 156.(1) ?
O3A C7A C8A C1A . . . . 72.6(2) ?
O3A C7A C8A C3A . . . . -37.4(3) ?
O3A C7A C8A H8A . . . . -165.(1) ?
O3A C7A C6A C5A . . . . 31.8(4) ?
O3A C7A C6A H6A . . . . -154.(2) ?
O4A C9A C4A C3A . . . . 56.8(2) ?
O4A C9A C4A C5A . . . . -69.7(2) ?
O4 C9 C4 C3 . . . . 174.89(18) ?
O4 C9 C4 C5 . . . . 47.5(2) ?
H4 O4 C9 C4 . . . . 76.(2) ?
H4 O4 C9 H9A . . . . -47.(2) ?
H4 O4 C9 H9B . . . . -165.(3) ?
O1 C1 N1 C2 . . . . -176.4(2) ?
O1 C1 N1 H1 . . . . 8.(1) ?
O1 C1 C8 C7 . . . . 65.0(2) ?
O1 C1 C8 C3 . . . . 174.5(2) ?
O1 C1 C8 H8 . . . . -60.(1) ?
O1A C1A N1A C2A . . . . -176.8(2) ?
O1A C1A N1A H1A . . . . -3.(1) ?
O1A C1A C8A C7A . . . . 66.4(2) ?
O1A C1A C8A C3A . . . . 174.6(2) ?
O1A C1A C8A H8A . . . . -59.(1) ?
O2 C2 N1 C1 . . . . -179.2(2) ?
O2 C2 N1 H1 . . . . -3.(1) ?
O2 C2 C3 C4 . . . . -73.5(2) ?
O2 C2 C3 C8 . . . . 176.8(2) ?
O2 C2 C3 H3 . . . . 53.(2) ?
N1A C2A C3A C4A . . . . 104.6(2) ?
N1A C2A C3A C8A . . . . -3.6(2) ?
N1A C2A C3A H3A . . . . -131.(1) ?
N1A C1A C8A C7A . . . . -112.0(3) ?
N1A C1A C8A C3A . . . . -3.8(2) ?
N1A C1A C8A H8A . . . . 123.(1) ?
H1A N1A C2A C3A . . . . -173.(1) ?
H1A N1A C1A C8A . . . . 175.7(8) ?
N1 C1 C8 C7 . . . . -113.4(3) ?
N1 C1 C8 C3 . . . . -3.9(2) ?
N1 C1 C8 H8 . . . . 122.(1) ?
N1 C2 C3 C4 . . . . 106.5(2) ?
N1 C2 C3 C8 . . . . -3.2(2) ?
N1 C2 C3 H3 . . . . -127.(1) ?
H1 N1 C1 C8 . . . . -174.(1) ?
H1 N1 C2 C3 . . . . 176.7(8) ?
C2A N1A C1A C8A . . . . 1.7(2) ?
C2A C3A C4A C9A . . . . 45.0(3) ?
C2A C3A C4A C5A . . . . 177.9(2) ?
C2A C3A C8A C1A . . . . 4.4(2) ?
C2A C3A C8A C7A . . . . 118.4(3) ?
C2A C3A C8A H8A . . . . -117.(1) ?
C4 O3 C7 C8 . . . . 60.1(2) ?
C4 O3 C7 C6 . . . . -49.3(3) ?
C4 O3 C7 H7 . . . . -176.1(10) ?
C4 C3 C8 C1 . . . . -114.6(2) ?
C4 C3 C8 C7 . . . . 2.4(2) ?
C4 C3 C8 H8 . . . . 125.(1) ?
C4 C5 C6 C7 . . . . 0.3(2) ?
C4 C5 C6 H6 . . . . -175.(1) ?
C4A O3A C7A C8A . . . . 60.4(2) ?
C4A O3A C7A C6A . . . . -49.2(3) ?
C4A O3A C7A H7A . . . . -177.9(9) ?
C4A C9A O4A H4A . . . . 80.(1) ?
C4A C3A C8A C1A . . . . -112.1(2) ?
C4A C3A C8A C7A . . . . 1.9(2) ?
C4A C3A C8A H8A . . . . 127.(1) ?
C4A C5A C6A C7A . . . . -0.6(2) ?
C4A C5A C6A H6A . . . . -175.(1) ?
C2 N1 C1 C8 . . . . 2.1(3) ?
C2 C3 C4 C9 . . . . 42.8(3) ?
C2 C3 C4 C5 . . . . 176.5(2) ?
C2 C3 C8 C1 . . . . 4.2(2) ?
C2 C3 C8 C7 . . . . 121.2(3) ?
C2 C3 C8 H8 . . . . -116.(1) ?
C3 C2 N1 C1 . . . . 0.7(2) ?
C3 C4 O3 C7 . . . . -58.1(2) ?
C3 C4 C9 H9A . . . . -62.(1) ?
C3 C4 C9 H9B . . . . 56.6(10) ?
C3 C4 C5 C6 . . . . 72.5(2) ?
C3 C4 C5 H5 . . . . -97.(1) ?
C3 C8 C7 C6 . . . . 68.1(3) ?
C3 C8 C7 H7 . . . . -160.(1) ?
H3 C3 C4 C9 . . . . -81.(2) ?
H3 C3 C4 C5 . . . . 53.(2) ?
H3 C3 C8 C1 . . . . 123.(1) ?
H3 C3 C8 C7 . . . . -120.(1) ?
H3 C3 C8 H8 . . . . 3.(2) ?
C1A N1A C2A C3A . . . . 1.3(2) ?
C1A C8A C7A C6A . . . . 178.8(2) ?
C1A C8A C7A H7A . . . . -49.(1) ?
C1A C8A C3A H3A . . . . 127.(1) ?
C7A O3A C4A C9A . . . . 175.9(2) ?
C7A O3A C4A C3A . . . . -59.1(2) ?
C7A O3A C4A C5A . . . . 48.6(3) ?
C7A C8A C3A H3A . . . . -119.(1) ?
C7A C6A C5A H5A . . . . 172.(2) ?
H7A C7A C8A C3A . . . . -159.(1) ?
H7A C7A C8A H8A . . . . 74.(2) ?
H7A C7A C6A C5A . . . . 157.(1) ?
H7A C7A C6A H6A . . . . -29.(2) ?
C5A C4A C9A H9AB . . . . 169.(2) ?
C5A C4A C9A H9AA . . . . 54.(1) ?
C5A C4A C3A C8A . . . . -71.4(2) ?
C5A C4A C3A H3A . . . . 54.(2) ?
C5A C6A C7A C8A . . . . -72.9(3) ?
H5A C5A C4A C9A . . . . 33.(2) ?
H5A C5A C4A C3A . . . . -99.(1) ?
H5A C5A C6A H6A . . . . -2.(2) ?
C5 C4 O3 C7 . . . . 49.4(3) ?
C5 C4 C9 H9A . . . . 170.8(7) ?
C5 C4 C9 H9B . . . . -71.(1) ?
C5 C4 C3 C8 . . . . -71.6(2) ?
C5 C6 C7 C8 . . . . -73.5(3) ?
C5 C6 C7 H7 . . . . 155.(1) ?
H5 C5 C4 C9 . . . . 36.(2) ?
H5 C5 C6 C7 . . . . 168.(2) ?
H5 C5 C6 H6 . . . . -7.(2) ?
C8A C7A C6A H6A . . . . 101.(2) ?
C8A C3A C4A C9A . . . . 155.7(5) ?
H8A C8A C7A C6A . . . . -59.(2) ?
H8A C8A C3A H3A . . . . 5.(2) ?
C9 C4 O3 C7 . . . . 176.4(2) ?
C9 C4 C3 C8 . . . . 154.7(5) ?
C9 C4 C5 C6 . . . . -154.2(6) ?
C3A C4A C9A H9AB . . . . -64.(1) ?
C3A C4A C9A H9AA . . . . -179.9(7) ?
C3A C4A C5A C6A . . . . 73.8(2) ?
C3A C8A C7A C6A . . . . 68.9(2) ?
H3A C3A C4A C9A . . . . -79.(2) ?
C1 C8 C7 C6 . . . . 179.4(2) ?
C1 C8 C7 H7 . . . . -48.(1) ?
C9A C4A C5A C6A . . . . -154.0(6) ?
H9AA C9A O4A H4A . . . . -42.(2) ?
H9AB C9A O4A H4A . . . . -158.(2) ?
C8 C7 C6 H6 . . . . 102.(2) ?
H8 C8 C7 C6 . . . . -58.(2) ?
H8 C8 C7 H7 . . . . 75.(2) ?
H7 C7 C6 H6 . . . . -29.(2) ?

_cod_database_fobs_code 2108587
